data_1536024
loop_
_publ_author_name
'Chi Lisheng'
'Greedan, J.E.'
'Britten, J.F.'

_publ_section_title
;
 Synthesis, structure and magnetic properties of the S = 1/2,
 one-dimensional antiferromagnet, Y5 Re2 O12
;
_journal_name_full 'Journal of Solid State Chemistry'
_journal_page_first 451
_journal_page_last 457
_journal_volume 172
_journal_year 2003
_chemical_formula_sum 'O12 Re2 Y5'
_chemical_name_systematic 'Y5 Re2 O12'
_space_group_IT_number 12
_symmetry_space_group_name_Hall '-C 2y'
_symmetry_space_group_name_H-M 'C 1 2/m 1'
_cell_angle_alpha 90
_cell_angle_beta 107.837
_cell_angle_gamma 90
_cell_formula_units_Z 2
_cell_length_a 12.4081
_cell_length_b 5.6604
_cell_length_c 7.4951
_cell_volume 501.113
_citation_journal_id_ASTM JSSCBI
_cod_data_source_file ChiLisheng_JSSCBI_2003_777.cif
_cod_data_source_block O12Re2Y5
_cod_database_code 1536024

loop_
_symmetry_equiv_pos_as_xyz
x,y,z
-x,y,-z
-x,-y,-z
x,-y,z
x+1/2,y+1/2,z
-x+1/2,y+1/2,-z
-x+1/2,-y+1/2,-z
x+1/2,-y+1/2,z

loop_
_atom_site_label
_atom_site_type_symbol
_atom_site_fract_x
_atom_site_fract_y
_atom_site_fract_z
_atom_site_occupancy
_atom_site_U_iso_or_equiv
Y1 Y+3 0.31373 0 0.17336 1 0.0
Y4 Y+3 0 0 0 0.0227 0.0
O1 O-2 0.3464 0.2489 0.4255 1 0.0
O3 O-2 0.0006 0 0.7945 0.9773 0.0
O4 O-2 0.001 0.5 0.1766 0.9773 0.0
Y2 Y+3 0.30447 0 0.6414 1 0.0
O5 O-2 -0.008 0 0.29 0.0227 0.0
O2 O-2 0.1639 0.2528 0.0825 1 0.0
Re1 Re+4 0 0.21612 0 0.9773 0.0
Re2 Re+4 0 0.2081 0.5 0.0227 0.0
Y3 Y+3 0 0 0.5 0.9773 0.0
O6 O-2 0.011 0.5 0.7 0.0227 0.0
